data_1507662
loop_
_publ_author_name
'Lim, Siew-Huah'
'Low, Yun-Yee'
'Tan, Shin-Jowl'
'Lim, Kuan-Hon'
'Thomas, Noel F.'
'Kam, Toh-Seok'

_publ_section_title
;
 Perhentidines a-C: macroline-macroline bisindoles from alstonia and the
 absolute configuration of perhentinine and macralstonine.
;
_journal_issue 5
_journal_name_full 'Journal of natural products'
_journal_page_first 942
_journal_page_last 950
_journal_paper_doi 10.1021/np300120p
_journal_volume 75
_journal_year 2012
_chemical_absolute_configuration ad
_chemical_formula_moiety 'C43 H52 N4 O5'
_chemical_formula_sum 'C43 H52 N4 O5'
_chemical_formula_weight 704.89
_chemical_melting_point 261.5(15)
_chemical_name_common Macralstonine
_chemical_name_systematic
; 
 ? 
;
_space_group_IT_number 5
_symmetry_cell_setting monoclinic
_symmetry_space_group_name_Hall 'C 2y'
_symmetry_space_group_name_H-M 'C 1 2 1'
_atom_sites_solution_hydrogens geom
_atom_sites_solution_primary direct
_atom_sites_solution_secondary difmap
_audit_creation_method SHELXL-97
_cell_angle_alpha 90.00
_cell_angle_beta 108.475(14)
_cell_angle_gamma 90.00
_cell_formula_units_Z 4
_cell_length_a 30.173(4)
_cell_length_b 6.7184(6)
_cell_length_c 18.895(2)
_cell_measurement_reflns_used 3961
_cell_measurement_temperature 100(2)
_cell_measurement_theta_max 74.9621
_cell_measurement_theta_min 3.0858
_cell_volume 3632.9(8)
_computing_cell_refinement
;
CrysAlisPro, Agilent Technologies,
Version 1.171.34.49 (release 20-01-2011 CrysAlis171 .NET)
(compiled Jan 20 2011,15:58:25)
;
_computing_data_collection
;
CrysAlisPro, Agilent Technologies,
Version 1.171.34.49 (release 20-01-2011 CrysAlis171 .NET)
(compiled Jan 20 2011,15:58:25)
;
_computing_data_reduction
;
CrysAlisPro, Agilent Technologies,
Version 1.171.34.49 (release 20-01-2011 CrysAlis171 .NET)
(compiled Jan 20 2011,15:58:25)
;
_computing_molecular_graphics 'X-SEED (Barbour, 2001)'
_computing_publication_material
;  
SHELXL-97 (Sheldrick, 2008), enCIFer (Allen et al., 2004),
;
_computing_structure_refinement
;  
SHELXL97 (Sheldrick, 2008)
;
_computing_structure_solution 'SHELXS97 (Sheldrick, 2008)'
_diffrn_ambient_temperature 100(2)
_diffrn_detector_area_resol_mean 10.4041
_diffrn_measured_fraction_theta_full 0.999
_diffrn_measured_fraction_theta_max 0.999
_diffrn_measurement_device_type 'SuperNova, Dual, Cu at zero, Atlas'
_diffrn_measurement_method '\w scans'
_diffrn_radiation_monochromator mirror
_diffrn_radiation_source 'SuperNova (Cu) X-ray Source'
_diffrn_radiation_type CuK\a
_diffrn_radiation_wavelength 1.54184
_diffrn_reflns_av_R_equivalents 0.0528
_diffrn_reflns_av_sigmaI/netI 0.0526
_diffrn_reflns_limit_h_max 34
_diffrn_reflns_limit_h_min -36
_diffrn_reflns_limit_k_max 7
_diffrn_reflns_limit_k_min -8
_diffrn_reflns_limit_l_max 22
_diffrn_reflns_limit_l_min -22
_diffrn_reflns_number 16346
_diffrn_reflns_theta_full 67.47
_diffrn_reflns_theta_max 67.47
_diffrn_reflns_theta_min 3.09
_exptl_absorpt_coefficient_mu 0.673
_exptl_absorpt_correction_T_max 0.9867
_exptl_absorpt_correction_T_min 0.8772
_exptl_absorpt_correction_type multi-scan
_exptl_absorpt_process_details
;
CrysAlisPro, Agilent Technologies,
Version 1.171.34.49 (release 20-01-2011 CrysAlis171 .NET)
(compiled Jan 20 2011,15:58:25)
Empirical absorption correction using spherical harmonics,
 implemented in SCALE3 ABSPACK scaling algorithm.
;
_exptl_crystal_colour light-orange
_exptl_crystal_density_diffrn 1.289
_exptl_crystal_density_method 'not measured'
_exptl_crystal_description block
_exptl_crystal_F_000 1512
_exptl_crystal_size_max 0.20
_exptl_crystal_size_mid 0.10
_exptl_crystal_size_min 0.02
_refine_diff_density_max 0.260
_refine_diff_density_min -0.273
_refine_diff_density_rms 0.051
_refine_ls_abs_structure_details 'Flack H D (1983), Acta Cryst. A39, 876-881'
_refine_ls_abs_structure_Flack 0.1(4)
_refine_ls_extinction_method none
_refine_ls_goodness_of_fit_ref 1.051
_refine_ls_hydrogen_treatment constr
_refine_ls_matrix_type full
_refine_ls_number_parameters 477
_refine_ls_number_reflns 6280
_refine_ls_number_restraints 1
_refine_ls_restrained_S_all 1.050
_refine_ls_R_factor_all 0.0947
_refine_ls_R_factor_gt 0.0720
_refine_ls_shift/su_max <0.001
_refine_ls_shift/su_mean <0.001
_refine_ls_structure_factor_coef Fsqd
_refine_ls_weighting_details 'calc w=1/[\s^2^(Fo^2^)+(0.1054P)^2^+5.0308P] where P=(Fo^2^+2Fc^2^)/3'
_refine_ls_weighting_scheme calc
_refine_ls_wR_factor_gt 0.1869
_refine_ls_wR_factor_ref 0.2054
_reflns_number_gt 4854
_reflns_number_total 6280
_reflns_threshold_expression I>2\s(I)
_cod_data_source_file np300120p_si_002.cif
_cod_data_source_block ng_493
_cod_depositor_comments
;
The following automatic conversions were performed:

'_chemical_melting_point' value '260-263' was changed to '261.5(15)'
- the average value was taken and precision was estimated.

Automatic conversion script
Id: cif_fix_values 1715 2011-07-08 13:25:40Z adriana 
;
_cod_original_cell_volume 3632.9(7)
_cod_original_sg_symbol_H-M 'C 2'
_cod_database_code 1507662

loop_
_symmetry_equiv_pos_as_xyz
'x, y, z'
'-x, y, -z'
'x+1/2, y+1/2, z'
'-x+1/2, y+1/2, -z'

loop_
_atom_site_label
_atom_site_type_symbol
_atom_site_fract_x
_atom_site_fract_y
_atom_site_fract_z
_atom_site_U_iso_or_equiv
_atom_site_adp_type
_atom_site_occupancy
_atom_site_symmetry_multiplicity
_atom_site_calc_flag
_atom_site_refinement_flags
O17 O 0.48319(13) 0.4990(6) 0.1035(2) 0.0647(10) Uani 1 1 d .
O19 O 0.42969(13) 0.7542(6) 0.05482(18) 0.0578(9) Uani 1 1 d .
H19 H 0.4358 0.7817 0.0155 0.087 Uiso 1 1 calc R
O11' O 0.32306(11) 0.1864(5) 0.01533(15) 0.0444(7) Uani 1 1 d .
O17' O 0.10753(15) 0.6647(8) 0.3269(2) 0.0780(12) Uani 1 1 d .
O19' O 0.09341(14) 0.3709(7) 0.09474(18) 0.0711(11) Uani 1 1 d .
N1 N 0.39242(14) 0.8530(6) 0.36620(19) 0.0489(10) Uani 1 1 d .
N4 N 0.49870(14) 0.7990(7) 0.3101(2) 0.0521(10) Uani 1 1 d .
N1' N 0.23535(14) 0.0495(5) 0.18919(18) 0.0421(9) Uani 1 1 d .
N4' N 0.21906(15) 0.2291(6) 0.36804(19) 0.0469(10) Uani 1 1 d .
C22 C 0.36446(19) 1.0251(8) 0.3346(3) 0.0560(13) Uani 1 1 d .
H22A H 0.3756 1.0831 0.2958 0.084 Uiso 1 1 calc R
H22B H 0.3671 1.1239 0.3739 0.084 Uiso 1 1 calc R
H22C H 0.3317 0.9851 0.3128 0.084 Uiso 1 1 calc R
C13 C 0.38459(18) 0.7234(9) 0.4183(2) 0.0554(14) Uani 1 1 d .
C12 C 0.3542(2) 0.7435(10) 0.4598(2) 0.0640(16) Uani 1 1 d .
H12 H 0.3342 0.8556 0.4541 0.077 Uiso 1 1 calc R
C11 C 0.3545(2) 0.5906(13) 0.5104(3) 0.078(2) Uani 1 1 d .
H11 H 0.3344 0.5990 0.5402 0.094 Uiso 1 1 calc R
C10 C 0.3836(2) 0.4278(12) 0.5176(3) 0.078(2) Uani 1 1 d .
H10 H 0.3828 0.3258 0.5520 0.094 Uiso 1 1 calc R
C9 C 0.4133(2) 0.4096(10) 0.4769(2) 0.0679(17) Uani 1 1 d .
H9 H 0.4327 0.2954 0.4827 0.082 Uiso 1 1 calc R
C8 C 0.41523(19) 0.5586(8) 0.4269(2) 0.0550(13) Uani 1 1 d .
C2 C 0.42754(16) 0.7687(7) 0.3430(2) 0.0431(10) Uani 1 1 d .
C7 C 0.44224(17) 0.5931(8) 0.3784(2) 0.0489(11) Uani 1 1 d .
C6 C 0.48247(19) 0.4790(9) 0.3677(3) 0.0585(13) Uani 1 1 d .
H6A H 0.4720 0.3429 0.3501 0.070 Uiso 1 1 calc R
H6B H 0.5076 0.4675 0.4162 0.070 Uiso 1 1 calc R
C5 C 0.50197(16) 0.5823(8) 0.3107(3) 0.0529(12) Uani 1 1 d .
H5 H 0.5359 0.5480 0.3249 0.063 Uiso 1 1 calc R
C23 C 0.52706(19) 0.8882(9) 0.3814(3) 0.0635(14) Uani 1 1 d .
H23A H 0.5146 0.8473 0.4211 0.095 Uiso 1 1 calc R
H23B H 0.5260 1.0336 0.3770 0.095 Uiso 1 1 calc R
H23C H 0.5595 0.8429 0.3934 0.095 Uiso 1 1 calc R
C3 C 0.44907(16) 0.8597(7) 0.2893(2) 0.0440(10) Uani 1 1 d .
H3 H 0.4473 1.0080 0.2923 0.053 Uiso 1 1 calc R
C14 C 0.42300(16) 0.7930(7) 0.2086(2) 0.0433(10) Uani 1 1 d .
H14A H 0.3896 0.8294 0.1957 0.052 Uiso 1 1 calc R
H14B H 0.4361 0.8634 0.1737 0.052 Uiso 1 1 calc R
C15 C 0.42736(16) 0.5679(7) 0.1997(2) 0.0436(10) Uani 1 1 d .
H15 H 0.4103 0.5016 0.2308 0.052 Uiso 1 1 calc R
C16 C 0.47882(16) 0.5048(8) 0.2310(3) 0.0508(12) Uani 1 1 d .
H16 H 0.4802 0.3561 0.2321 0.061 Uiso 1 1 calc R
C17 C 0.50413(18) 0.5791(9) 0.1775(3) 0.0572(13) Uani 1 1 d .
H17A H 0.5028 0.7263 0.1753 0.069 Uiso 1 1 calc R
H17B H 0.5374 0.5390 0.1965 0.069 Uiso 1 1 calc R
C19 C 0.43533(18) 0.5503(9) 0.0686(3) 0.0549(13) Uani 1 1 d .
C18 C 0.4220(2) 0.4296(10) -0.0046(3) 0.0691(16) Uani 1 1 d .
H18A H 0.3899 0.4620 -0.0348 0.104 Uiso 1 1 calc R
H18B H 0.4243 0.2870 0.0070 0.104 Uiso 1 1 calc R
H18C H 0.4434 0.4630 -0.0326 0.104 Uiso 1 1 calc R
C20 C 0.40658(16) 0.4874(7) 0.1194(2) 0.0459(11) Uani 1 1 d .
H20 H 0.4087 0.3390 0.1232 0.055 Uiso 1 1 calc R
C21 C 0.35440(16) 0.5378(7) 0.0860(2) 0.0428(10) Uani 1 1 d .
H21A H 0.3493 0.6767 0.0990 0.051 Uiso 1 1 calc R
H21B H 0.3452 0.5288 0.0309 0.051 Uiso 1 1 calc R
C10' C 0.32365(15) 0.4009(7) 0.1134(2) 0.0394(10) Uani 1 1 d .
C11' C 0.30742(15) 0.2212(7) 0.0747(2) 0.0403(10) Uani 1 1 d .
C12' C 0.27794(16) 0.0910(7) 0.0958(2) 0.0398(10) Uani 1 1 d .
H12' H 0.2673 -0.0293 0.0695 0.048 Uiso 1 1 calc R
C13' C 0.26469(16) 0.1467(7) 0.1579(2) 0.0391(10) Uani 1 1 d .
C8' C 0.28128(15) 0.3211(7) 0.1991(2) 0.0386(10) Uani 1 1 d .
C9' C 0.31040(15) 0.4479(7) 0.1753(2) 0.0395(10) Uani 1 1 d .
H9' H 0.3213 0.5677 0.2019 0.047 Uiso 1 1 calc R
C24' C 0.31012(19) 0.0045(7) -0.0247(2) 0.0475(11) Uani 1 1 d .
H24A H 0.3186 -0.1076 0.0102 0.071 Uiso 1 1 calc R
H24B H 0.3266 -0.0076 -0.0616 0.071 Uiso 1 1 calc R
H24C H 0.2763 0.0035 -0.0501 0.071 Uiso 1 1 calc R
C22' C 0.21022(18) -0.1329(7) 0.1606(2) 0.0471(11) Uani 1 1 d .
H22D H 0.1955 -0.1217 0.1065 0.071 Uiso 1 1 calc R
H22E H 0.1861 -0.1549 0.1844 0.071 Uiso 1 1 calc R
H22F H 0.2321 -0.2452 0.1717 0.071 Uiso 1 1 calc R
C2' C 0.23330(17) 0.1613(7) 0.2502(2) 0.0430(10) Uani 1 1 d .
C7' C 0.26041(16) 0.3278(7) 0.2574(2) 0.0418(10) Uani 1 1 d .
C6' C 0.26520(17) 0.4748(8) 0.3190(2) 0.0475(11) Uani 1 1 d .
H6'1 H 0.2628 0.6118 0.2988 0.057 Uiso 1 1 calc R
H6'2 H 0.2962 0.4600 0.3572 0.057 Uiso 1 1 calc R
C5' C 0.22636(18) 0.4399(8) 0.3552(2) 0.0475(11) Uani 1 1 d .
H5' H 0.2369 0.5058 0.4052 0.057 Uiso 1 1 calc R
C23' C 0.25999(19) 0.1358(9) 0.4204(2) 0.0605(14) Uani 1 1 d .
H23D H 0.2859 0.1378 0.3995 0.091 Uiso 1 1 calc R
H23E H 0.2526 -0.0023 0.4291 0.091 Uiso 1 1 calc R
H23F H 0.2690 0.2090 0.4677 0.091 Uiso 1 1 calc R
C3' C 0.20149(18) 0.1211(7) 0.2959(2) 0.0461(11) Uani 1 1 d .
H3' H 0.2008 -0.0251 0.3055 0.055 Uiso 1 1 calc R
C14' C 0.15201(17) 0.1945(8) 0.2561(2) 0.0484(11) Uani 1 1 d .
H14C H 0.1392 0.1230 0.2081 0.058 Uiso 1 1 calc R
H14D H 0.1318 0.1647 0.2871 0.058 Uiso 1 1 calc R
C15' C 0.15136(17) 0.4177(8) 0.2413(2) 0.0482(12) Uani 1 1 d .
H15' H 0.1670 0.4404 0.2026 0.058 Uiso 1 1 calc R
C16' C 0.17934(18) 0.5319(7) 0.3119(2) 0.0498(12) Uani 1 1 d .
H16' H 0.1856 0.6681 0.2959 0.060 Uiso 1 1 calc R
C17' C 0.1497(2) 0.5558(10) 0.3623(3) 0.0642(15) Uani 1 1 d .
H17C H 0.1416 0.4226 0.3769 0.077 Uiso 1 1 calc R
H17D H 0.1680 0.6265 0.4082 0.077 Uiso 1 1 calc R
C21' C 0.0857(2) 0.6178(9) 0.2564(3) 0.0660(15) Uani 1 1 d .
H21' H 0.0549 0.6684 0.2348 0.079 Uiso 1 1 calc R
C20' C 0.10299(19) 0.5046(8) 0.2122(3) 0.0555(13) Uani 1 1 d .
C19' C 0.0757(2) 0.4678(9) 0.1350(3) 0.0613(14) Uani 1 1 d .
C18' C 0.0256(2) 0.5474(12) 0.1023(4) 0.085(2) Uani 1 1 d .
H18D H 0.0265 0.6834 0.0841 0.127 Uiso 1 1 calc R
H18E H 0.0104 0.5475 0.1411 0.127 Uiso 1 1 calc R
H18F H 0.0080 0.4620 0.0609 0.127 Uiso 1 1 calc R

loop_
_atom_site_aniso_label
_atom_site_aniso_U_11
_atom_site_aniso_U_22
_atom_site_aniso_U_33
_atom_site_aniso_U_23
_atom_site_aniso_U_13
_atom_site_aniso_U_12
O17 0.058(2) 0.083(3) 0.062(2) -0.013(2) 0.0316(18) -0.0072(19)
O19 0.073(2) 0.069(2) 0.0400(17) 0.0005(16) 0.0289(17) -0.0120(19)
O11' 0.0537(18) 0.0550(19) 0.0277(13) -0.0049(13) 0.0177(13) -0.0014(15)
O17' 0.078(3) 0.104(3) 0.054(2) -0.008(2) 0.023(2) 0.014(3)
O19' 0.068(2) 0.099(3) 0.0381(18) 0.003(2) 0.0061(17) -0.015(2)
N1 0.055(2) 0.061(3) 0.0299(17) 0.0012(18) 0.0134(17) -0.005(2)
N4 0.041(2) 0.063(3) 0.047(2) 0.002(2) 0.0059(17) -0.004(2)
N1' 0.065(2) 0.040(2) 0.0264(16) 0.0001(15) 0.0217(16) -0.0035(17)
N4' 0.065(3) 0.052(2) 0.0282(17) -0.0011(16) 0.0219(17) -0.0045(19)
C22 0.061(3) 0.066(3) 0.042(2) -0.008(2) 0.016(2) 0.002(3)
C13 0.061(3) 0.079(4) 0.024(2) -0.007(2) 0.010(2) -0.016(3)
C12 0.065(3) 0.098(5) 0.029(2) -0.012(3) 0.015(2) -0.016(3)
C11 0.078(4) 0.129(6) 0.030(2) -0.012(3) 0.020(3) -0.039(4)
C10 0.091(5) 0.102(5) 0.032(3) 0.011(3) 0.006(3) -0.030(4)
C9 0.080(4) 0.084(4) 0.030(2) 0.008(3) 0.004(2) -0.026(3)
C8 0.065(3) 0.066(3) 0.025(2) -0.002(2) 0.002(2) -0.016(3)
C2 0.049(3) 0.051(3) 0.0276(19) 0.0003(19) 0.0095(18) -0.006(2)
C7 0.054(3) 0.060(3) 0.027(2) 0.002(2) 0.0067(19) -0.010(2)
C6 0.056(3) 0.063(3) 0.047(3) 0.003(2) 0.003(2) -0.003(3)
C5 0.033(2) 0.063(3) 0.057(3) 0.005(3) 0.006(2) 0.000(2)
C23 0.051(3) 0.071(4) 0.058(3) 0.001(3) 0.002(2) -0.004(3)
C3 0.047(3) 0.049(3) 0.037(2) -0.001(2) 0.0144(19) -0.006(2)
C14 0.044(2) 0.056(3) 0.032(2) -0.0001(19) 0.0140(18) -0.005(2)
C15 0.040(2) 0.056(3) 0.035(2) 0.000(2) 0.0123(18) -0.007(2)
C16 0.044(3) 0.057(3) 0.052(3) -0.001(2) 0.017(2) -0.002(2)
C17 0.048(3) 0.066(3) 0.064(3) -0.007(3) 0.026(2) -0.006(2)
C19 0.052(3) 0.077(4) 0.045(3) -0.014(3) 0.029(2) -0.012(3)
C18 0.083(4) 0.083(4) 0.059(3) -0.019(3) 0.047(3) -0.016(3)
C20 0.057(3) 0.048(3) 0.037(2) -0.008(2) 0.021(2) -0.008(2)
C21 0.059(3) 0.047(3) 0.0242(18) 0.0011(18) 0.0159(19) -0.004(2)
C10' 0.043(2) 0.048(3) 0.0285(19) 0.0035(18) 0.0135(17) 0.002(2)
C11' 0.045(2) 0.052(3) 0.0268(18) 0.0062(18) 0.0154(17) 0.006(2)
C12' 0.053(3) 0.043(2) 0.0256(18) 0.0024(17) 0.0146(18) 0.002(2)
C13' 0.054(3) 0.041(2) 0.0242(18) 0.0047(17) 0.0156(17) -0.001(2)
C8' 0.047(2) 0.049(3) 0.0213(17) 0.0035(17) 0.0131(17) 0.001(2)
C9' 0.051(3) 0.046(3) 0.0214(17) 0.0022(17) 0.0100(17) -0.001(2)
C24' 0.072(3) 0.041(3) 0.034(2) 0.0077(19) 0.024(2) 0.012(2)
C22' 0.073(3) 0.041(3) 0.030(2) -0.0055(19) 0.018(2) -0.003(2)
C2' 0.064(3) 0.043(2) 0.0258(18) 0.0025(18) 0.0181(19) 0.000(2)
C7' 0.055(3) 0.045(3) 0.0267(19) -0.0009(18) 0.0143(19) -0.002(2)
C6' 0.063(3) 0.056(3) 0.027(2) -0.0040(19) 0.019(2) -0.009(2)
C5' 0.063(3) 0.057(3) 0.0260(19) -0.0079(19) 0.020(2) -0.005(2)
C23' 0.075(3) 0.078(4) 0.030(2) 0.007(2) 0.019(2) 0.000(3)
C3' 0.070(3) 0.045(3) 0.030(2) -0.0029(19) 0.025(2) -0.013(2)
C14' 0.059(3) 0.058(3) 0.034(2) -0.006(2) 0.023(2) -0.012(2)
C15' 0.057(3) 0.061(3) 0.032(2) -0.002(2) 0.021(2) -0.009(2)
C16' 0.072(3) 0.046(3) 0.037(2) -0.005(2) 0.026(2) -0.007(2)
C17' 0.069(4) 0.083(4) 0.047(3) -0.007(3) 0.028(3) 0.008(3)
C21' 0.062(3) 0.076(4) 0.064(3) 0.016(3) 0.026(3) 0.005(3)
C20' 0.060(3) 0.067(3) 0.044(2) 0.011(2) 0.021(2) -0.003(3)
C19' 0.068(3) 0.073(4) 0.046(3) 0.011(3) 0.022(3) -0.004(3)
C18' 0.073(4) 0.092(5) 0.078(4) 0.019(4) 0.006(3) -0.011(4)

loop_
_atom_type_symbol
_atom_type_description
_atom_type_scat_dispersion_real
_atom_type_scat_dispersion_imag
_atom_type_scat_source
C C 0.0181 0.0091 'International Tables Vol C Tables 4.2.6.8 and 6.1.1.4'
H H 0.0000 0.0000 'International Tables Vol C Tables 4.2.6.8 and 6.1.1.4'
N N 0.0311 0.0180 'International Tables Vol C Tables 4.2.6.8 and 6.1.1.4'
O O 0.0492 0.0322 'International Tables Vol C Tables 4.2.6.8 and 6.1.1.4'

loop_
_geom_angle_atom_site_label_1
_geom_angle_atom_site_label_2
_geom_angle_atom_site_label_3
_geom_angle
C19 O17 C17 115.2(4)
C19 O19 H19 109.5
C11' O11' C24' 118.2(3)
C21' O17' C17' 115.6(5)
C2 N1 C13 106.6(4)
C2 N1 C22 126.9(4)
C13 N1 C22 125.9(4)
C5 N4 C23 112.3(4)
C5 N4 C3 109.7(4)
C23 N4 C3 112.1(4)
C13' N1' C2' 107.7(4)
C13' N1' C22' 124.9(3)
C2' N1' C22' 127.4(4)
C23' N4' C5' 112.9(4)
C23' N4' C3' 113.1(4)
C5' N4' C3' 110.4(3)
N1 C22 H22A 109.5
N1 C22 H22B 109.5
H22A C22 H22B 109.5
N1 C22 H22C 109.5
H22A C22 H22C 109.5
H22B C22 H22C 109.5
C12 C13 N1 129.1(6)
C12 C13 C8 122.3(5)
N1 C13 C8 108.6(4)
C13 C12 C11 116.8(6)
C13 C12 H12 121.6
C11 C12 H12 121.6
C10 C11 C12 120.9(6)
C10 C11 H11 119.5
C12 C11 H11 119.5
C9 C10 C11 121.9(6)
C9 C10 H10 119.1
C11 C10 H10 119.1
C10 C9 C8 119.8(7)
C10 C9 H9 120.1
C8 C9 H9 120.1
C9 C8 C13 118.2(5)
C9 C8 C7 135.2(6)
C13 C8 C7 106.5(4)
C7 C2 N1 111.2(4)
C7 C2 C3 122.9(4)
N1 C2 C3 125.8(4)
C2 C7 C8 107.0(5)
C2 C7 C6 121.9(4)
C8 C7 C6 130.8(5)
C7 C6 C5 111.5(4)
C7 C6 H6A 109.3
C5 C6 H6A 109.3
C7 C6 H6B 109.3
C5 C6 H6B 109.3
H6A C6 H6B 108.0
N4 C5 C16 108.8(4)
N4 C5 C6 114.4(4)
C16 C5 C6 112.1(4)
N4 C5 H5 107.0
C16 C5 H5 107.0
C6 C5 H5 107.0
N4 C23 H23A 109.5
N4 C23 H23B 109.5
H23A C23 H23B 109.5
N4 C23 H23C 109.5
H23A C23 H23C 109.5
H23B C23 H23C 109.5
N4 C3 C2 109.1(4)
N4 C3 C14 109.8(4)
C2 C3 C14 110.8(4)
N4 C3 H3 109.0
C2 C3 H3 109.0
C14 C3 H3 109.0
C15 C14 C3 111.1(4)
C15 C14 H14A 109.4
C3 C14 H14A 109.4
C15 C14 H14B 109.4
C3 C14 H14B 109.4
H14A C14 H14B 108.0
C14 C15 C16 110.0(4)
C14 C15 C20 115.5(4)
C16 C15 C20 109.1(4)
C14 C15 H15 107.3
C16 C15 H15 107.3
C20 C15 H15 107.3
C17 C16 C5 111.7(4)
C17 C16 C15 108.1(4)
C5 C16 C15 111.9(4)
C17 C16 H16 108.3
C5 C16 H16 108.3
C15 C16 H16 108.3
O17 C17 C16 111.2(4)
O17 C17 H17A 109.4
C16 C17 H17A 109.4
O17 C17 H17B 109.4
C16 C17 H17B 109.4
H17A C17 H17B 108.0
O19 C19 O17 111.7(4)
O19 C19 C20 109.0(4)
O17 C19 C20 109.4(4)
O19 C19 C18 111.6(5)
O17 C19 C18 103.0(4)
C20 C19 C18 112.1(4)
C19 C18 H18A 109.5
C19 C18 H18B 109.5
H18A C18 H18B 109.5
C19 C18 H18C 109.5
H18A C18 H18C 109.5
H18B C18 H18C 109.5
C21 C20 C19 112.9(4)
C21 C20 C15 111.7(4)
C19 C20 C15 112.5(4)
C21 C20 H20 106.4
C19 C20 H20 106.4
C15 C20 H20 106.4
C10' C21 C20 112.7(4)
C10' C21 H21A 109.1
C20 C21 H21A 109.1
C10' C21 H21B 109.1
C20 C21 H21B 109.1
H21A C21 H21B 107.8
C9' C10' C11' 119.0(4)
C9' C10' C21 121.6(4)
C11' C10' C21 119.4(3)
O11' C11' C12' 123.0(4)
O11' C11' C10' 114.6(4)
C12' C11' C10' 122.4(4)
C11' C12' C13' 116.6(4)
C11' C12' H12' 121.7
C13' C12' H12' 121.7
N1' C13' C8' 108.8(3)
N1' C13' C12' 128.7(4)
C8' C13' C12' 122.5(4)
C9' C8' C13' 118.7(3)
C9' C8' C7' 134.6(4)
C13' C8' C7' 106.6(4)
C10' C9' C8' 120.7(4)
C10' C9' H9' 119.6
C8' C9' H9' 119.6
O11' C24' H24A 109.5
O11' C24' H24B 109.5
H24A C24' H24B 109.5
O11' C24' H24C 109.5
H24A C24' H24C 109.5
H24B C24' H24C 109.5
N1' C22' H22D 109.5
N1' C22' H22E 109.5
H22D C22' H22E 109.5
N1' C22' H22F 109.5
H22D C22' H22F 109.5
H22E C22' H22F 109.5
C7' C2' N1' 110.0(4)
C7' C2' C3' 124.1(4)
N1' C2' C3' 125.5(4)
C2' C7' C8' 107.0(4)
C2' C7' C6' 121.6(4)
C8' C7' C6' 131.4(4)
C7' C6' C5' 110.0(4)
C7' C6' H6'1 109.7
C5' C6' H6'1 109.7
C7' C6' H6'2 109.7
C5' C6' H6'2 109.7
H6'1 C6' H6'2 108.2
N4' C5' C16' 108.5(4)
N4' C5' C6' 113.2(4)
C16' C5' C6' 114.0(4)
N4' C5' H5' 106.9
C16' C5' H5' 106.9
C6' C5' H5' 106.9
N4' C23' H23D 109.5
N4' C23' H23E 109.5
H23D C23' H23E 109.5
N4' C23' H23F 109.5
H23D C23' H23F 109.5
H23E C23' H23F 109.5
N4' C3' C2' 109.4(4)
N4' C3' C14' 107.7(4)
C2' C3' C14' 111.2(4)
N4' C3' H3' 109.5
C2' C3' H3' 109.5
C14' C3' H3' 109.5
C15' C14' C3' 111.2(4)
C15' C14' H14C 109.4
C3' C14' H14C 109.4
C15' C14' H14D 109.4
C3' C14' H14D 109.4
H14C C14' H14D 108.0
C20' C15' C14' 113.8(4)
C20' C15' C16' 109.0(4)
C14' C15' C16' 111.2(4)
C20' C15' H15' 107.5
C14' C15' H15' 107.5
C16' C15' H15' 107.5
C17' C16' C5' 110.0(4)
C17' C16' C15' 109.2(4)
C5' C16' C15' 115.1(4)
C17' C16' H16' 107.4
C5' C16' H16' 107.4
C15' C16' H16' 107.4
O17' C17' C16' 112.1(4)
O17' C17' H17C 109.2
C16' C17' H17C 109.2
O17' C17' H17D 109.2
C16' C17' H17D 109.2
H17C C17' H17D 107.9
O17' C21' C20' 126.1(6)
O17' C21' H21' 117.0
C20' C21' H21' 117.0
C21' C20' C19' 120.6(5)
C21' C20' C15' 120.9(5)
C19' C20' C15' 118.5(5)
O19' C19' C20' 119.1(5)
O19' C19' C18' 119.7(5)
C20' C19' C18' 121.2(5)
C19' C18' H18D 109.5
C19' C18' H18E 109.5
H18D C18' H18E 109.5
C19' C18' H18F 109.5
H18D C18' H18F 109.5
H18E C18' H18F 109.5

loop_
_geom_bond_atom_site_label_1
_geom_bond_atom_site_label_2
_geom_bond_distance
O17 C19 1.427(6)
O17 C17 1.445(6)
O19 C19 1.394(7)
O19 H19 0.8400
O11' C11' 1.368(5)
O11' C24' 1.425(6)
O17' C21' 1.324(7)
O17' C17' 1.437(7)
O19' C19' 1.244(7)
N1 C2 1.389(6)
N1 C13 1.390(6)
N1 C22 1.444(7)
N4 C5 1.459(7)
N4 C23 1.475(6)
N4 C3 1.480(6)
N1' C13' 1.375(5)
N1' C2' 1.394(5)
N1' C22' 1.452(6)
N4' C23' 1.457(7)
N4' C5' 1.465(6)
N4' C3' 1.486(6)
C22 H22A 0.9800
C22 H22B 0.9800
C22 H22C 0.9800
C13 C12 1.389(7)
C13 C8 1.418(8)
C12 C11 1.402(9)
C12 H12 0.9500
C11 C10 1.382(10)
C11 H11 0.9500
C10 C9 1.358(9)
C10 H10 0.9500
C9 C8 1.391(7)
C9 H9 0.9500
C8 C7 1.426(7)
C2 C7 1.359(7)
C2 C3 1.498(6)
C7 C6 1.502(7)
C6 C5 1.546(7)
C6 H6A 0.9900
C6 H6B 0.9900
C5 C16 1.537(7)
C5 H5 1.0000
C23 H23A 0.9800
C23 H23B 0.9800
C23 H23C 0.9800
C3 C14 1.544(6)
C3 H3 1.0000
C14 C15 1.532(7)
C14 H14A 0.9900
C14 H14B 0.9900
C15 C16 1.536(7)
C15 C20 1.545(6)
C15 H15 1.0000
C16 C17 1.530(7)
C16 H16 1.0000
C17 H17A 0.9900
C17 H17B 0.9900
C19 C20 1.543(6)
C19 C18 1.543(7)
C18 H18A 0.9800
C18 H18B 0.9800
C18 H18C 0.9800
C20 C21 1.537(7)
C20 H20 1.0000
C21 C10' 1.510(6)
C21 H21A 0.9900
C21 H21B 0.9900
C10' C9' 1.387(5)
C10' C11' 1.416(6)
C11' C12' 1.392(6)
C12' C13' 1.406(6)
C12' H12' 0.9500
C13' C8' 1.407(6)
C8' C9' 1.396(6)
C8' C7' 1.434(5)
C9' H9' 0.9500
C24' H24A 0.9800
C24' H24B 0.9800
C24' H24C 0.9800
C22' H22D 0.9800
C22' H22E 0.9800
C22' H22F 0.9800
C2' C7' 1.367(7)
C2' C3' 1.505(6)
C7' C6' 1.498(6)
C6' C5' 1.550(6)
C6' H6'1 0.9900
C6' H6'2 0.9900
C5' C16' 1.526(7)
C5' H5' 1.0000
C23' H23D 0.9800
C23' H23E 0.9800
C23' H23F 0.9800
C3' C14' 1.525(7)
C3' H3' 1.0000
C14' C15' 1.524(7)
C14' H14C 0.9900
C14' H14D 0.9900
C15' C20' 1.505(7)
C15' C16' 1.538(6)
C15' H15' 1.0000
C16' C17' 1.506(6)
C16' H16' 1.0000
C17' H17C 0.9900
C17' H17D 0.9900
C21' C20' 1.350(8)
C21' H21' 0.9500
C20' C19' 1.451(7)
C19' C18' 1.536(9)
C18' H18D 0.9800
C18' H18E 0.9800
C18' H18F 0.9800

loop_
_geom_torsion_atom_site_label_1
_geom_torsion_atom_site_label_2
_geom_torsion_atom_site_label_3
_geom_torsion_atom_site_label_4
_geom_torsion
C2 N1 C13 C12 177.4(5)
C22 N1 C13 C12 -11.0(8)
C2 N1 C13 C8 0.0(5)
C22 N1 C13 C8 171.5(4)
N1 C13 C12 C11 -178.2(5)
C8 C13 C12 C11 -1.0(7)
C13 C12 C11 C10 -0.5(8)
C12 C11 C10 C9 0.7(9)
C11 C10 C9 C8 0.6(9)
C10 C9 C8 C13 -2.0(7)
C10 C9 C8 C7 177.4(5)
C12 C13 C8 C9 2.2(7)
N1 C13 C8 C9 179.9(4)
C12 C13 C8 C7 -177.4(4)
N1 C13 C8 C7 0.3(5)
C13 N1 C2 C7 -0.3(5)
C22 N1 C2 C7 -171.7(4)
C13 N1 C2 C3 -177.3(4)
C22 N1 C2 C3 11.3(7)
N1 C2 C7 C8 0.5(5)
C3 C2 C7 C8 177.6(4)
N1 C2 C7 C6 -175.3(4)
C3 C2 C7 C6 1.8(7)
C9 C8 C7 C2 -180.0(5)
C13 C8 C7 C2 -0.5(5)
C9 C8 C7 C6 -4.7(9)
C13 C8 C7 C6 174.7(5)
C2 C7 C6 C5 -2.5(7)
C8 C7 C6 C5 -177.1(5)
C23 N4 C5 C16 -170.1(4)
C3 N4 C5 C16 64.6(5)
C23 N4 C5 C6 63.7(5)
C3 N4 C5 C6 -61.6(5)
C7 C6 C5 N4 32.4(6)
C7 C6 C5 C16 -92.0(5)
C5 N4 C3 C2 57.3(5)
C23 N4 C3 C2 -68.2(5)
C5 N4 C3 C14 -64.3(5)
C23 N4 C3 C14 170.2(4)
C7 C2 C3 N4 -29.2(6)
N1 C2 C3 N4 147.5(4)
C7 C2 C3 C14 91.8(5)
N1 C2 C3 C14 -91.6(5)
N4 C3 C14 C15 56.9(5)
C2 C3 C14 C15 -63.7(5)
C3 C14 C15 C16 -50.4(5)
C3 C14 C15 C20 -174.4(4)
N4 C5 C16 C17 62.7(5)
C6 C5 C16 C17 -169.7(4)
N4 C5 C16 C15 -58.7(5)
C6 C5 C16 C15 68.8(6)
C14 C15 C16 C17 -71.8(5)
C20 C15 C16 C17 55.8(5)
C14 C15 C16 C5 51.6(5)
C20 C15 C16 C5 179.3(4)
C19 O17 C17 C16 60.6(6)
C5 C16 C17 O17 177.7(4)
C15 C16 C17 O17 -58.7(6)
C17 O17 C19 O19 65.2(5)
C17 O17 C19 C20 -55.5(6)
C17 O17 C19 C18 -174.9(4)
O19 C19 C20 C21 57.5(5)
O17 C19 C20 C21 179.9(4)
C18 C19 C20 C21 -66.5(6)
O19 C19 C20 C15 -70.1(5)
O17 C19 C20 C15 52.3(6)
C18 C19 C20 C15 165.9(5)
C14 C15 C20 C21 -58.0(5)
C16 C15 C20 C21 177.5(4)
C14 C15 C20 C19 70.2(5)
C16 C15 C20 C19 -54.3(6)
C19 C20 C21 C10' 153.1(4)
C15 C20 C21 C10' -78.9(5)
C20 C21 C10' C9' 92.4(5)
C20 C21 C10' C11' -88.3(5)
C24' O11' C11' C12' -2.8(6)
C24' O11' C11' C10' 177.2(4)
C9' C10' C11' O11' -178.9(4)
C21 C10' C11' O11' 1.9(6)
C9' C10' C11' C12' 1.1(7)
C21 C10' C11' C12' -178.2(4)
O11' C11' C12' C13' -179.9(4)
C10' C11' C12' C13' 0.2(6)
C2' N1' C13' C8' -0.1(5)
C22' N1' C13' C8' 177.8(4)
C2' N1' C13' C12' 179.5(4)
C22' N1' C13' C12' -2.6(7)
C11' C12' C13' N1' 178.3(4)
C11' C12' C13' C8' -2.2(6)
N1' C13' C8' C9' -177.5(4)
C12' C13' C8' C9' 2.9(6)
N1' C13' C8' C7' -0.4(5)
C12' C13' C8' C7' 180.0(4)
C11' C10' C9' C8' -0.4(6)
C21 C10' C9' C8' 178.9(4)
C13' C8' C9' C10' -1.5(6)
C7' C8' C9' C10' -177.7(5)
C13' N1' C2' C7' 0.6(5)
C22' N1' C2' C7' -177.3(4)
C13' N1' C2' C3' 173.3(4)
C22' N1' C2' C3' -4.6(7)
N1' C2' C7' C8' -0.8(5)
C3' C2' C7' C8' -173.7(4)
N1' C2' C7' C6' -179.3(4)
C3' C2' C7' C6' 7.8(7)
C9' C8' C7' C2' 177.2(5)
C13' C8' C7' C2' 0.7(5)
C9' C8' C7' C6' -4.5(9)
C13' C8' C7' C6' 179.1(5)
C2' C7' C6' C5' -15.3(6)
C8' C7' C6' C5' 166.5(5)
C23' N4' C5' C16' -169.5(3)
C3' N4' C5' C16' 62.9(4)
C23' N4' C5' C6' 62.9(5)
C3' N4' C5' C6' -64.7(5)
C7' C6' C5' N4' 43.6(5)
C7' C6' C5' C16' -81.1(5)
C23' N4' C3' C2' -75.3(5)
C5' N4' C3' C2' 52.3(5)
C23' N4' C3' C14' 163.8(4)
C5' N4' C3' C14' -68.7(5)
C7' C2' C3' N4' -25.5(6)
N1' C2' C3' N4' 162.7(4)
C7' C2' C3' C14' 93.2(5)
N1' C2' C3' C14' -78.5(6)
N4' C3' C14' C15' 60.1(4)
C2' C3' C14' C15' -59.7(5)
C3' C14' C15' C20' -171.7(3)
C3' C14' C15' C16' -48.2(5)
N4' C5' C16' C17' 73.0(5)
C6' C5' C16' C17' -159.9(4)
N4' C5' C16' C15' -50.8(5)
C6' C5' C16' C15' 76.4(5)
C20' C15' C16' C17' 46.2(5)
C14' C15' C16' C17' -80.0(5)
C20' C15' C16' C5' 170.4(4)
C14' C15' C16' C5' 44.2(5)
C21' O17' C17' C16' 42.3(7)
C5' C16' C17' O17' 172.6(4)
C15' C16' C17' O17' -60.2(6)
C17' O17' C21' C20' -11.8(9)
O17' C21' C20' C19' -178.6(5)
O17' C21' C20' C15' 0.0(9)
C14' C15' C20' C21' 106.2(6)
C16' C15' C20' C21' -18.5(6)
C14' C15' C20' C19' -75.1(5)
C16' C15' C20' C19' 160.2(4)
C21' C20' C19' O19' 176.6(5)
C15' C20' C19' O19' -2.0(8)
C21' C20' C19' C18' -3.0(8)
C15' C20' C19' C18' 178.4(5)

loop_
_cod_related_entry_id
_cod_related_entry_code
_cod_related_entry_database
1 30651874 ChemSpider
